data_7216133
loop_
_publ_author_name
'Lorbach, Andreas'
'Maverick, Emily'
'Carreras, Abel'
'Alemany, Pere'
'Wu, Guang'
'Garcia-Garibay, Miguel A'
'Bazan, Guillermo C.'

_publ_section_title
;
 A fullerene-carbene adduct as a crystalline molecular rotor: remarkable
 behavior of a spherically-shaped rotator.
;
_journal_issue 25
_journal_name_full 'Physical chemistry chemical physics : PCCP'
_journal_page_first 12980
_journal_page_last 12986
_journal_paper_doi 10.1039/c4cp01036a
_journal_volume 16
_journal_year 2014
_chemical_formula_moiety 'C87 H36 N2'
_chemical_formula_sum 'C87 H36 N2'
_chemical_formula_weight 1109.18
_chemical_melting_point 'Decomposition >500 C'
_chemical_name_common IDipp-C60
_chemical_name_systematic
; 
 1,3-bis(diisopropylphenyl)imidazol-2-ylidene-C60 adduct 
;
_space_group_IT_number 62
_symmetry_cell_setting orthorhombic
_symmetry_space_group_name_Hall '-P 2ac 2n'
_symmetry_space_group_name_H-M 'P n m a'
_atom_sites_solution_hydrogens geom
_atom_sites_solution_primary direct
_atom_sites_solution_secondary difmap
_audit_creation_method SHELXL-97
_cell_angle_alpha 90.00
_cell_angle_beta 90.00
_cell_angle_gamma 90.00
_cell_formula_units_Z 4
_cell_length_a 18.5461(8)
_cell_length_b 18.2325(6)
_cell_length_c 15.0393(7)
_cell_measurement_temperature 180(2)
_cell_volume 5085.4(4)
_computing_cell_refinement 'Bruker SAINT'
_computing_data_collection 'Bruker APEX2'
_computing_data_reduction 'Bruker SAINT'
_computing_molecular_graphics 'Bruker SHELXTL'
_computing_publication_material 'Bruker SHELXTL'
_computing_structure_refinement 'SHELXL-97 (Sheldrick, 2008)'
_computing_structure_solution 'SHELXS-97 (Sheldrick, 2008)'
_diffrn_ambient_temperature 180(2)
_diffrn_measured_fraction_theta_full 0.971
_diffrn_measured_fraction_theta_max 0.971
_diffrn_measurement_device_type 'Bruker Kappa APEX II'
_diffrn_measurement_method 'Omega scan'
_diffrn_radiation_monochromator graphite
_diffrn_radiation_source 'fine-focus sealed tube'
_diffrn_radiation_type MoK\a
_diffrn_radiation_wavelength 0.71073
_diffrn_reflns_av_R_equivalents 0.0310
_diffrn_reflns_av_sigmaI/netI 0.0338
_diffrn_reflns_limit_h_max 24
_diffrn_reflns_limit_h_min -10
_diffrn_reflns_limit_k_max 23
_diffrn_reflns_limit_k_min -24
_diffrn_reflns_limit_l_max 13
_diffrn_reflns_limit_l_min -20
_diffrn_reflns_number 17632
_diffrn_reflns_theta_full 28.23
_diffrn_reflns_theta_max 28.23
_diffrn_reflns_theta_min 1.74
_exptl_absorpt_coefficient_mu 0.084
_exptl_absorpt_correction_T_max 0.7457
_exptl_absorpt_correction_T_min 0.6780
_exptl_absorpt_correction_type multi-scan
_exptl_absorpt_process_details sadabs
_exptl_crystal_colour black
_exptl_crystal_density_diffrn 1.449
_exptl_crystal_density_method 'not measured'
_exptl_crystal_description block
_exptl_crystal_F_000 2288
_exptl_crystal_size_max 0.30
_exptl_crystal_size_mid 0.20
_exptl_crystal_size_min 0.10
_refine_diff_density_max 0.223
_refine_diff_density_min -0.228
_refine_diff_density_rms 0.044
_refine_ls_extinction_method none
_refine_ls_goodness_of_fit_ref 1.016
_refine_ls_hydrogen_treatment constr
_refine_ls_matrix_type full
_refine_ls_number_parameters 413
_refine_ls_number_reflns 6285
_refine_ls_number_restraints 0
_refine_ls_restrained_S_all 1.016
_refine_ls_R_factor_all 0.0670
_refine_ls_R_factor_gt 0.0424
_refine_ls_shift/su_max 0.001
_refine_ls_shift/su_mean 0.000
_refine_ls_structure_factor_coef Fsqd
_refine_ls_weighting_details 'calc w=1/[\s^2^(Fo^2^)+(0.0471P)^2^+1.8629P] where P=(Fo^2^+2Fc^2^)/3'
_refine_ls_weighting_scheme calc
_refine_ls_wR_factor_gt 0.0980
_refine_ls_wR_factor_ref 0.1117
_reflns_number_gt 4527
_reflns_number_total 6285
_reflns_threshold_expression >2sigma(I)
_cod_data_source_file c4cp01036a4.cif
_cod_data_source_block 180k
_cod_depositor_comments
;
The following automatic conversions were performed:

'_symmetry_cell_setting' value 'Orthorhombic' changed to
'orthorhombic' according to
/usr/data/users/saulius/crontab/automatic-downloads/rss-feeds/RSC/lib/dictionaries/cif_core.dic
dictionary named 'cif_core.dic' version 2.4.2 from 2011-04-26.

Automatic conversion script
Id: cif_fix_values 2281 2013-09-26 08:29:07Z andrius 

 Adding full bibliography for 7216130--7216142.cif.
;
_cod_original_sg_symbol_H-M Pnma
_cod_database_code 7216133

loop_
_symmetry_equiv_pos_as_xyz
'x, y, z'
'-x+1/2, -y, z+1/2'
'-x, y+1/2, -z'
'x+1/2, -y+1/2, -z+1/2'
'-x, -y, -z'
'x-1/2, y, -z-1/2'
'x, -y-1/2, z'
'-x-1/2, y-1/2, z-1/2'

loop_
_atom_site_label
_atom_site_type_symbol
_atom_site_fract_x
_atom_site_fract_y
_atom_site_fract_z
_atom_site_U_iso_or_equiv
_atom_site_adp_type
_atom_site_occupancy
_atom_site_symmetry_multiplicity
_atom_site_calc_flag
_atom_site_refinement_flags
N1 N 0.30326(6) 0.19060(6) 0.67270(8) 0.0218(2) Uani 1 1 d .
C1 C 0.27052(10) 0.2500 0.63664(13) 0.0192(4) Uani 1 2 d S
C15 C 0.20930(10) 0.2500 0.56811(13) 0.0194(4) Uani 1 2 d S
C20 C 0.21515(7) 0.18495(7) 0.50142(9) 0.0221(3) Uani 1 1 d .
C3 C 0.28101(7) 0.11415(7) 0.66554(10) 0.0232(3) Uani 1 1 d .
C8 C 0.31557(8) 0.06976(7) 0.60290(10) 0.0258(3) Uani 1 1 d .
C16 C 0.13482(10) 0.2500 0.61141(13) 0.0219(4) Uani 1 2 d S
C4 C 0.22819(8) 0.08970(8) 0.72497(10) 0.0287(3) Uani 1 1 d .
C23 C 0.24107(7) 0.21037(8) 0.41672(10) 0.0257(3) Uani 1 1 d .
C45 C -0.02084(12) 0.2500 0.17422(14) 0.0310(5) Uani 1 2 d S
C40 C -0.09988(8) 0.18572(8) 0.28041(11) 0.0301(3) Uani 1 1 d .
C18 C 0.10589(8) 0.12317(7) 0.56111(10) 0.0269(3) Uani 1 1 d .
C17 C 0.08935(7) 0.18698(8) 0.60827(10) 0.0254(3) Uani 1 1 d .
C46 C -0.08168(11) 0.2500 0.22821(14) 0.0280(4) Uani 1 2 d S
C2 C 0.35723(8) 0.21310(7) 0.72982(10) 0.0260(3) Uani 1 1 d .
H2 H 0.3879 0.1829 0.7623 0.031 Uiso 1 1 calc R
C7 C 0.29153(9) -0.00267(8) 0.59779(11) 0.0339(4) Uani 1 1 d .
H7 H 0.3128 -0.0346 0.5573 0.041 Uiso 1 1 calc R
C22 C 0.22624(8) 0.17209(9) 0.33805(11) 0.0315(3) Uani 1 1 d .
C21 C 0.15246(8) 0.08566(7) 0.42259(11) 0.0306(3) Uani 1 1 d .
C42 C 0.00827(9) 0.12411(8) 0.22135(11) 0.0336(4) Uani 1 1 d .
C19 C 0.16915(8) 0.12532(7) 0.50361(10) 0.0259(3) Uani 1 1 d .
C39 C -0.05561(8) 0.12389(8) 0.27745(11) 0.0327(4) Uani 1 1 d .
C34 C 0.01405(8) 0.21087(9) 0.61380(10) 0.0301(3) Uani 1 1 d .
C25 C 0.20981(8) 0.21213(9) 0.25675(10) 0.0348(4) Uani 1 1 d .
C5 C 0.20598(9) 0.01705(8) 0.71537(12) 0.0364(4) Uani 1 1 d .
H5 H 0.1700 -0.0014 0.7522 0.044 Uiso 1 1 calc R
C38 C -0.03914(9) 0.08367(8) 0.35835(12) 0.0349(4) Uani 1 1 d .
C12 C 0.37618(8) 0.09755(8) 0.54457(11) 0.0323(3) Uani 1 1 d .
H12 H 0.3713 0.1509 0.5398 0.039 Uiso 1 1 calc R
C31 C 0.04992(9) 0.08518(8) 0.51346(11) 0.0325(4) Uani 1 1 d .
C24 C 0.18077(8) 0.10838(8) 0.34158(11) 0.0330(4) Uani 1 1 d .
C29 C 0.03524(9) 0.05994(7) 0.35285(12) 0.0359(4) Uani 1 1 d .
C32 C -0.02225(8) 0.10742(8) 0.51863(11) 0.0347(4) Uani 1 1 d .
C33 C -0.03988(8) 0.17172(9) 0.56955(11) 0.0341(4) Uani 1 1 d .
C27 C 0.13566(9) 0.10806(9) 0.26267(11) 0.0369(4) Uani 1 1 d .
C36 C -0.11265(8) 0.17199(9) 0.44247(11) 0.0342(4) Uani 1 1 d .
C26 C 0.15348(9) 0.17227(10) 0.21000(11) 0.0368(4) Uani 1 1 d .
C44 C 0.09953(9) 0.21019(10) 0.16497(10) 0.0360(4) Uani 1 1 d .
C30 C 0.07876(9) 0.06078(7) 0.42876(12) 0.0339(4) Uani 1 1 d .
C41 C -0.12888(8) 0.21020(9) 0.36505(11) 0.0316(3) Uani 1 1 d .
C28 C 0.06462(9) 0.08450(8) 0.26851(12) 0.0364(4) Uani 1 1 d .
C43 C 0.02528(9) 0.18545(9) 0.17105(10) 0.0333(3) Uani 1 1 d .
C6 C 0.23657(9) -0.02770(8) 0.65211(12) 0.0391(4) Uani 1 1 d .
H6 H 0.2200 -0.0756 0.6458 0.047 Uiso 1 1 calc R
C35 C -0.06657(8) 0.10743(8) 0.43941(12) 0.0353(4) Uani 1 1 d .
C37 C -0.09616(8) 0.21200(9) 0.52340(11) 0.0344(4) Uani 1 1 d .
C9 C 0.19989(10) 0.13676(10) 0.80051(12) 0.0428(4) Uani 1 1 d .
H9 H 0.2071 0.1883 0.7841 0.051 Uiso 1 1 calc R
C13 C 0.44932(10) 0.08128(13) 0.58726(15) 0.0562(5) Uani 1 1 d .
H13A H 0.4517 0.1043 0.6446 0.084 Uiso 1 1 calc R
H13B H 0.4871 0.1001 0.5500 0.084 Uiso 1 1 calc R
H13C H 0.4550 0.0292 0.5939 0.084 Uiso 1 1 calc R
C14 C 0.37373(10) 0.06577(10) 0.45073(12) 0.0453(4) Uani 1 1 d .
H14A H 0.3856 0.0146 0.4527 0.068 Uiso 1 1 calc R
H14B H 0.4079 0.0910 0.4138 0.068 Uiso 1 1 calc R
H14C H 0.3262 0.0717 0.4266 0.068 Uiso 1 1 calc R
C10 C 0.24473(12) 0.12148(14) 0.88442(13) 0.0630(6) Uani 1 1 d .
H10A H 0.2385 0.0712 0.9019 0.094 Uiso 1 1 calc R
H10B H 0.2289 0.1531 0.9316 0.094 Uiso 1 1 calc R
H10C H 0.2947 0.1306 0.8721 0.094 Uiso 1 1 calc R
C11 C 0.12010(11) 0.12603(13) 0.82119(14) 0.0592(6) Uani 1 1 d .
H11A H 0.0922 0.1348 0.7685 0.089 Uiso 1 1 calc R
H11B H 0.1057 0.1599 0.8668 0.089 Uiso 1 1 calc R
H11C H 0.1122 0.0767 0.8413 0.089 Uiso 1 1 calc R

loop_
_atom_site_aniso_label
_atom_site_aniso_U_11
_atom_site_aniso_U_22
_atom_site_aniso_U_33
_atom_site_aniso_U_23
_atom_site_aniso_U_13
_atom_site_aniso_U_12
N1 0.0206(5) 0.0210(5) 0.0237(6) 0.0021(4) -0.0029(5) -0.0004(4)
C1 0.0184(9) 0.0190(8) 0.0201(9) 0.000 0.0034(7) 0.000
C15 0.0194(9) 0.0177(8) 0.0211(10) 0.000 -0.0023(8) 0.000
C20 0.0194(6) 0.0222(6) 0.0248(7) -0.0024(5) -0.0048(5) 0.0059(5)
C3 0.0232(6) 0.0192(6) 0.0272(7) 0.0055(5) -0.0074(6) -0.0017(5)
C8 0.0249(7) 0.0231(6) 0.0294(8) 0.0037(6) -0.0082(6) 0.0029(5)
C16 0.0201(9) 0.0263(9) 0.0193(10) 0.000 -0.0010(8) 0.000
C4 0.0257(7) 0.0302(7) 0.0301(8) 0.0101(6) -0.0049(6) -0.0022(6)
C23 0.0151(6) 0.0353(7) 0.0268(7) -0.0028(6) -0.0004(6) 0.0039(5)
C45 0.0317(11) 0.0394(11) 0.0220(11) 0.000 -0.0096(9) 0.000
C40 0.0228(7) 0.0336(7) 0.0339(9) -0.0009(6) -0.0117(6) -0.0064(6)
C18 0.0284(7) 0.0233(6) 0.0291(8) 0.0099(6) -0.0088(6) -0.0045(5)
C17 0.0221(7) 0.0335(7) 0.0204(7) 0.0084(6) -0.0022(6) -0.0040(5)
C46 0.0231(10) 0.0334(10) 0.0275(11) 0.000 -0.0108(9) 0.000
C2 0.0242(7) 0.0287(7) 0.0252(7) 0.0029(6) -0.0061(6) 0.0008(5)
C7 0.0381(8) 0.0226(7) 0.0408(9) -0.0014(6) -0.0150(7) 0.0039(6)
C22 0.0196(7) 0.0452(8) 0.0296(8) -0.0097(7) 0.0003(6) 0.0112(6)
C21 0.0343(8) 0.0177(6) 0.0397(9) -0.0065(6) -0.0139(7) 0.0089(5)
C42 0.0356(8) 0.0330(8) 0.0321(9) -0.0144(7) -0.0141(7) 0.0013(6)
C19 0.0270(7) 0.0182(6) 0.0325(8) 0.0005(5) -0.0111(6) 0.0049(5)
C39 0.0347(8) 0.0271(7) 0.0363(9) -0.0051(6) -0.0161(7) -0.0082(6)
C34 0.0238(8) 0.0466(8) 0.0200(7) 0.0066(6) 0.0020(6) -0.0045(6)
C25 0.0215(8) 0.0594(9) 0.0237(7) -0.0069(7) 0.0043(6) 0.0073(6)
C5 0.0311(8) 0.0343(8) 0.0437(10) 0.0168(7) -0.0091(7) -0.0085(6)
C38 0.0356(8) 0.0226(7) 0.0465(10) 0.0021(7) -0.0169(8) -0.0109(6)
C12 0.0289(8) 0.0299(7) 0.0382(9) -0.0037(6) 0.0015(7) 0.0038(6)
C31 0.0365(8) 0.0224(6) 0.0386(9) 0.0121(6) -0.0114(7) -0.0095(6)
C24 0.0298(8) 0.0330(7) 0.0362(9) -0.0153(7) -0.0078(7) 0.0150(6)
C29 0.0440(9) 0.0165(6) 0.0471(10) -0.0059(6) -0.0174(8) -0.0028(6)
C32 0.0315(8) 0.0335(8) 0.0391(9) 0.0152(7) -0.0071(7) -0.0170(6)
C33 0.0226(7) 0.0514(9) 0.0283(8) 0.0121(7) 0.0026(6) -0.0112(6)
C27 0.0355(9) 0.0395(8) 0.0356(9) -0.0198(7) -0.0066(7) 0.0138(7)
C36 0.0182(7) 0.0476(9) 0.0367(9) 0.0069(7) -0.0024(6) -0.0128(6)
C26 0.0301(8) 0.0555(10) 0.0248(8) -0.0147(7) 0.0023(7) 0.0107(7)
C44 0.0319(8) 0.0571(10) 0.0190(7) -0.0086(7) 0.0000(6) 0.0037(7)
C30 0.0396(8) 0.0150(6) 0.0472(10) 0.0003(6) -0.0165(8) -0.0001(6)
C41 0.0160(7) 0.0444(8) 0.0344(8) 0.0008(7) -0.0057(6) -0.0065(6)
C28 0.0421(9) 0.0264(7) 0.0408(10) -0.0173(7) -0.0151(8) 0.0074(6)
C43 0.0327(8) 0.0456(9) 0.0215(7) -0.0100(7) -0.0071(6) 0.0040(7)
C6 0.0381(9) 0.0229(7) 0.0564(11) 0.0105(7) -0.0213(8) -0.0083(6)
C35 0.0291(8) 0.0332(7) 0.0435(10) 0.0113(7) -0.0106(7) -0.0170(6)
C37 0.0163(7) 0.0582(9) 0.0288(8) 0.0065(7) 0.0026(6) -0.0071(6)
C9 0.0483(10) 0.0423(9) 0.0377(10) 0.0090(8) 0.0133(8) -0.0051(8)
C13 0.0271(9) 0.0818(14) 0.0597(13) -0.0105(11) -0.0036(9) 0.0032(9)
C14 0.0446(10) 0.0496(10) 0.0418(10) -0.0074(8) 0.0058(8) 0.0085(8)
C10 0.0579(13) 0.0950(17) 0.0360(11) -0.0064(11) 0.0053(10) -0.0286(12)
C11 0.0493(11) 0.0835(15) 0.0448(12) 0.0275(11) 0.0153(10) 0.0133(10)

loop_
_atom_type_symbol
_atom_type_description
_atom_type_scat_dispersion_real
_atom_type_scat_dispersion_imag
_atom_type_scat_source
C C 0.0033 0.0016 'International Tables Vol C Tables 4.2.6.8 and 6.1.1.4'
H H 0.0000 0.0000 'International Tables Vol C Tables 4.2.6.8 and 6.1.1.4'
N N 0.0061 0.0033 'International Tables Vol C Tables 4.2.6.8 and 6.1.1.4'

loop_
_geom_angle_atom_site_label_1
_geom_angle_atom_site_label_2
_geom_angle_atom_site_label_3
_geom_angle
_geom_angle_site_symmetry_1
_geom_angle_site_symmetry_3
C1 N1 C2 109.65(11) . .
C1 N1 C3 127.45(12) . .
C2 N1 C3 122.34(11) . .
N1 C1 N1 106.13(16) . 7_565
N1 C1 C15 126.93(8) . .
N1 C1 C15 126.93(8) 7_565 .
C16 C15 C1 112.52(15) . .
C16 C15 C20 109.74(11) . 7_565
C1 C15 C20 112.42(10) . 7_565
C16 C15 C20 109.74(11) . .
C1 C15 C20 112.42(10) . .
C20 C15 C20 99.23(15) 7_565 .
C19 C20 C23 118.73(13) . .
C19 C20 C15 122.74(13) . .
C23 C20 C15 110.39(12) . .
C8 C3 C4 124.56(13) . .
C8 C3 N1 118.27(12) . .
C4 C3 N1 117.11(13) . .
C7 C8 C3 116.00(14) . .
C7 C8 C12 121.47(14) . .
C3 C8 C12 122.52(12) . .
C17 C16 C17 107.35(16) 7_565 .
C17 C16 C15 121.38(10) 7_565 .
C17 C16 C15 121.38(10) . .
C5 C4 C3 116.32(15) . .
C5 C4 C9 120.82(14) . .
C3 C4 C9 122.71(13) . .
C22 C23 C20 121.46(14) . .
C22 C23 C23 119.88(9) . 7_565
C20 C23 C23 108.79(8) . 7_565
C46 C45 C43 119.74(12) . 7_565
C46 C45 C43 119.74(12) . .
C43 C45 C43 107.89(19) 7_565 .
C39 C40 C46 119.92(15) . .
C39 C40 C41 119.61(14) . .
C46 C40 C41 108.20(14) . .
C17 C18 C31 119.70(14) . .
C17 C18 C19 117.10(12) . .
C31 C18 C19 107.34(13) . .
C18 C17 C16 123.92(13) . .
C18 C17 C34 119.07(13) . .
C16 C17 C34 108.80(13) . .
C45 C46 C40 120.33(11) . 7_565
C45 C46 C40 120.33(11) . .
C40 C46 C40 107.81(19) 7_565 .
C2 C2 N1 107.28(7) 7_565 .
C2 C2 H2 126.4 7_565 .
N1 C2 H2 126.4 . .
C6 C7 C8 120.98(15) . .
C6 C7 H7 119.5 . .
C8 C7 H7 119.5 . .
C23 C22 C24 119.14(15) . .
C23 C22 C25 120.03(14) . .
C24 C22 C25 108.27(13) . .
C24 C21 C30 120.52(14) . .
C24 C21 C19 120.48(14) . .
C30 C21 C19 107.75(14) . .
C43 C42 C39 120.27(14) . .
C43 C42 C28 120.19(15) . .
C39 C42 C28 107.51(15) . .
C20 C19 C21 120.26(14) . .
C20 C19 C18 122.13(13) . .
C21 C19 C18 108.24(12) . .
C40 C39 C38 120.32(15) . .
C40 C39 C42 119.70(14) . .
C38 C39 C42 108.42(14) . .
C33 C34 C34 120.72(9) . 7_565
C33 C34 C17 120.22(15) . .
C34 C34 C17 107.30(8) 7_565 .
C25 C25 C26 120.00(9) 7_565 .
C25 C25 C22 120.09(9) 7_565 .
C26 C25 C22 107.80(15) . .
C6 C5 C4 120.87(15) . .
C6 C5 H5 119.6 . .
C4 C5 H5 119.6 . .
C35 C38 C29 119.46(15) . .
C35 C38 C39 120.01(14) . .
C29 C38 C39 107.65(15) . .
C8 C12 C14 112.76(13) . .
C8 C12 C13 110.51(14) . .
C14 C12 C13 109.92(14) . .
C8 C12 H12 107.8 . .
C14 C12 H12 107.8 . .
C13 C12 H12 107.8 . .
C32 C31 C18 121.49(15) . .
C32 C31 C30 119.31(14) . .
C18 C31 C30 108.59(14) . .
C21 C24 C22 119.68(14) . .
C21 C24 C27 119.85(15) . .
C22 C24 C27 108.14(15) . .
C30 C29 C38 119.99(16) . .
C30 C29 C28 119.58(15) . .
C38 C29 C28 108.38(14) . .
C31 C32 C33 118.87(14) . .
C31 C32 C35 119.79(16) . .
C33 C32 C35 108.01(14) . .
C34 C33 C32 120.49(14) . .
C34 C33 C37 118.91(15) . .
C32 C33 C37 108.73(14) . .
C28 C27 C24 119.75(16) . .
C28 C27 C26 120.00(15) . .
C24 C27 C26 108.16(14) . .
C41 C36 C37 119.75(15) . .
C41 C36 C35 120.41(16) . .
C37 C36 C35 108.02(14) . .
C44 C26 C27 120.15(15) . .
C44 C26 C25 120.22(16) . .
C27 C26 C25 107.63(14) . .
C26 C44 C44 119.78(10) . 7_565
C26 C44 C43 119.79(16) . .
C44 C44 C43 108.10(9) 7_565 .
C29 C30 C21 119.84(16) . .
C29 C30 C31 120.48(15) . .
C21 C30 C31 108.00(13) . .
C36 C41 C41 120.08(10) . 7_565
C36 C41 C40 120.01(15) . .
C41 C41 C40 107.89(9) 7_565 .
C27 C28 C29 120.46(15) . .
C27 C28 C42 119.81(16) . .
C29 C28 C42 108.03(15) . .
C42 C43 C44 120.05(15) . .
C42 C43 C45 120.04(15) . .
C44 C43 C45 107.95(15) . .
C5 C6 C7 121.10(14) . .
C5 C6 H6 119.5 . .
C7 C6 H6 119.5 . .
C38 C35 C32 120.93(15) . .
C38 C35 C36 119.64(15) . .
C32 C35 C36 107.90(15) . .
C37 C37 C36 120.17(9) 7_565 .
C37 C37 C33 120.36(9) 7_565 .
C36 C37 C33 107.33(15) . .
C4 C9 C11 114.57(17) . .
C4 C9 C10 108.98(16) . .
C11 C9 C10 109.54(15) . .
C4 C9 H9 107.8 . .
C11 C9 H9 107.8 . .
C10 C9 H9 107.8 . .
C12 C13 H13A 109.5 . .
C12 C13 H13B 109.5 . .
H13A C13 H13B 109.5 . .
C12 C13 H13C 109.5 . .
H13A C13 H13C 109.5 . .
H13B C13 H13C 109.5 . .
C12 C14 H14A 109.5 . .
C12 C14 H14B 109.5 . .
H14A C14 H14B 109.5 . .
C12 C14 H14C 109.5 . .
H14A C14 H14C 109.5 . .
H14B C14 H14C 109.5 . .
C9 C10 H10A 109.5 . .
C9 C10 H10B 109.5 . .
H10A C10 H10B 109.5 . .
C9 C10 H10C 109.5 . .
H10A C10 H10C 109.5 . .
H10B C10 H10C 109.5 . .
C9 C11 H11A 109.5 . .
C9 C11 H11B 109.5 . .
H11A C11 H11B 109.5 . .
C9 C11 H11C 109.5 . .
H11A C11 H11C 109.5 . .
H11B C11 H11C 109.5 . .

loop_
_geom_bond_atom_site_label_1
_geom_bond_atom_site_label_2
_geom_bond_distance
_geom_bond_site_symmetry_2
N1 C1 1.3548(15) .
N1 C2 1.3813(18) .
N1 C3 1.4577(16) .
C1 N1 1.3548(15) 7_565
C1 C15 1.534(3) .
C15 C16 1.527(3) .
C15 C20 1.5570(18) 7_565
C15 C20 1.5570(18) .
C20 C19 1.3823(19) .
C20 C23 1.438(2) .
C3 C8 1.398(2) .
C3 C4 1.399(2) .
C8 C7 1.396(2) .
C8 C12 1.513(2) .
C16 C17 1.4261(17) 7_565
C16 C17 1.4261(17) .
C4 C5 1.395(2) .
C4 C9 1.517(2) .
C23 C22 1.401(2) .
C23 C23 1.445(3) 7_565
C45 C46 1.390(3) .
C45 C43 1.456(2) 7_565
C45 C43 1.456(2) .
C40 C39 1.395(2) .
C40 C46 1.450(2) .
C40 C41 1.452(2) .
C18 C17 1.397(2) .
C18 C31 1.439(2) .
C18 C19 1.458(2) .
C17 C34 1.465(2) .
C46 C40 1.450(2) 7_565
C2 C2 1.346(3) 7_565
C2 H2 0.9300 .
C7 C6 1.384(2) .
C7 H7 0.9300 .
C22 C24 1.436(2) .
C22 C25 1.456(2) .
C21 C24 1.390(2) .
C21 C30 1.443(2) .
C21 C19 1.450(2) .
C42 C43 1.387(2) .
C42 C39 1.454(2) .
C42 C28 1.455(2) .
C39 C38 1.453(2) .
C34 C33 1.397(2) .
C34 C34 1.427(3) 7_565
C25 C25 1.381(3) 7_565
C25 C26 1.454(2) .
C5 C6 1.376(3) .
C5 H5 0.9300 .
C38 C35 1.390(3) .
C38 C29 1.448(2) .
C12 C14 1.526(2) .
C12 C13 1.530(2) .
C12 H12 0.9800 .
C31 C32 1.401(2) .
C31 C30 1.451(2) .
C24 C27 1.452(2) .
C29 C30 1.398(2) .
C29 C28 1.451(3) .
C32 C33 1.438(2) .
C32 C35 1.448(2) .
C33 C37 1.453(2) .
C27 C28 1.389(2) .
C27 C26 1.452(3) .
C36 C41 1.390(2) .
C36 C37 1.452(2) .
C36 C35 1.455(2) .
C26 C44 1.392(2) .
C44 C44 1.452(4) 7_565
C44 C43 1.452(2) .
C41 C41 1.451(3) 7_565
C6 H6 0.9300 .
C37 C37 1.386(3) 7_565
C9 C11 1.525(3) .
C9 C10 1.537(3) .
C9 H9 0.9800 .
C13 H13A 0.9600 .
C13 H13B 0.9600 .
C13 H13C 0.9600 .
C14 H14A 0.9600 .
C14 H14B 0.9600 .
C14 H14C 0.9600 .
C10 H10A 0.9600 .
C10 H10B 0.9600 .
C10 H10C 0.9600 .
C11 H11A 0.9600 .
C11 H11B 0.9600 .
C11 H11C 0.9600 .

loop_
_geom_torsion_atom_site_label_1
_geom_torsion_atom_site_label_2
_geom_torsion_atom_site_label_3
_geom_torsion_atom_site_label_4
_geom_torsion
_geom_torsion_site_symmetry_1
_geom_torsion_site_symmetry_4
C2 N1 C1 N1 -1.1(2) . 7_565
C3 N1 C1 N1 170.32(9) . 7_565
C2 N1 C1 C15 178.27(16) . .
C3 N1 C1 C15 -10.3(3) . .
N1 C1 C15 C16 90.35(17) . .
N1 C1 C15 C16 -90.35(17) 7_565 .
N1 C1 C15 C20 -145.14(15) . 7_565
N1 C1 C15 C20 34.2(2) 7_565 7_565
N1 C1 C15 C20 -34.2(2) . .
N1 C1 C15 C20 145.14(15) 7_565 .
C16 C15 C20 C19 -18.47(18) . .
C1 C15 C20 C19 107.56(15) . .
C20 C15 C20 C19 -133.42(11) 7_565 .
C16 C15 C20 C23 129.60(12) . .
C1 C15 C20 C23 -104.36(14) . .
C20 C15 C20 C23 14.65(17) 7_565 .
C1 N1 C3 C8 99.10(18) . .
C2 N1 C3 C8 -90.42(17) . .
C1 N1 C3 C4 -83.45(19) . .
C2 N1 C3 C4 87.02(16) . .
C4 C3 C8 C7 3.7(2) . .
N1 C3 C8 C7 -179.07(12) . .
C4 C3 C8 C12 -175.50(14) . .
N1 C3 C8 C12 1.7(2) . .
C1 C15 C16 C17 109.31(15) . 7_565
C20 C15 C16 C17 -16.7(2) 7_565 7_565
C20 C15 C16 C17 -124.71(14) . 7_565
C1 C15 C16 C17 -109.31(15) . .
C20 C15 C16 C17 124.71(14) 7_565 .
C20 C15 C16 C17 16.7(2) . .
C8 C3 C4 C5 -4.6(2) . .
N1 C3 C4 C5 178.09(12) . .
C8 C3 C4 C9 170.91(14) . .
N1 C3 C4 C9 -6.4(2) . .
C19 C20 C23 C22 -6.06(19) . .
C15 C20 C23 C22 -155.57(13) . .
C19 C20 C23 C23 139.55(10) . 7_565
C15 C20 C23 C23 -9.97(12) . 7_565
C31 C18 C17 C16 -140.28(16) . .
C19 C18 C17 C16 -7.7(2) . .
C31 C18 C17 C34 4.6(2) . .
C19 C18 C17 C34 137.24(14) . .
C17 C16 C17 C18 141.25(12) 7_565 .
C15 C16 C17 C18 -4.8(2) . .
C17 C16 C17 C34 -6.7(2) 7_565 .
C15 C16 C17 C34 -152.75(15) . .
C43 C45 C46 C40 0.8(3) 7_565 7_565
C43 C45 C46 C40 138.03(15) . 7_565
C43 C45 C46 C40 -138.03(15) 7_565 .
C43 C45 C46 C40 -0.8(3) . .
C39 C40 C46 C45 0.9(2) . .
C41 C40 C46 C45 143.01(17) . .
C39 C40 C46 C40 -142.47(12) . 7_565
C41 C40 C46 C40 -0.4(2) . 7_565
C1 N1 C2 C2 0.72(13) . 7_565
C3 N1 C2 C2 -171.26(10) . 7_565
C3 C8 C7 C6 0.1(2) . .
C12 C8 C7 C6 179.32(14) . .
C20 C23 C22 C24 3.5(2) . .
C23 C23 C22 C24 -138.37(10) 7_565 .
C20 C23 C22 C25 141.01(14) . .
C23 C23 C22 C25 -0.91(16) 7_565 .
C23 C20 C19 C21 5.12(18) . .
C15 C20 C19 C21 150.70(13) . .
C23 C20 C19 C18 -137.48(14) . .
C15 C20 C19 C18 8.1(2) . .
C24 C21 C19 C20 -1.9(2) . .
C30 C21 C19 C20 -145.70(13) . .
C24 C21 C19 C18 145.32(13) . .
C30 C21 C19 C18 1.51(15) . .
C17 C18 C19 C20 6.0(2) . .
C31 C18 C19 C20 143.92(13) . .
C17 C18 C19 C21 -140.51(13) . .
C31 C18 C19 C21 -2.55(15) . .
C46 C40 C39 C38 138.49(16) . .
C41 C40 C39 C38 0.6(2) . .
C46 C40 C39 C42 -0.5(2) . .
C41 C40 C39 C42 -138.38(15) . .
C43 C42 C39 C40 0.1(2) . .
C28 C42 C39 C40 142.72(14) . .
C43 C42 C39 C38 -143.27(14) . .
C28 C42 C39 C38 -0.65(16) . .
C18 C17 C34 C33 -2.4(2) . .
C16 C17 C34 C33 147.32(15) . .
C18 C17 C34 C34 -145.59(11) . 7_565
C16 C17 C34 C34 4.14(14) . 7_565
C23 C22 C25 C25 0.92(16) . 7_565
C24 C22 C25 C25 142.46(9) . 7_565
C23 C22 C25 C26 -141.55(14) . .
C24 C22 C25 C26 0.00(16) . .
C3 C4 C5 C6 1.8(2) . .
C9 C4 C5 C6 -173.85(15) . .
C40 C39 C38 C35 -1.0(2) . .
C42 C39 C38 C35 142.06(14) . .
C40 C39 C38 C29 -142.28(14) . .
C42 C39 C38 C29 0.82(16) . .
C7 C8 C12 C14 37.8(2) . .
C3 C8 C12 C14 -143.07(14) . .
C7 C8 C12 C13 -85.68(18) . .
C3 C8 C12 C13 93.46(17) . .
C17 C18 C31 C32 -5.0(2) . .
C19 C18 C31 C32 -141.66(14) . .
C17 C18 C31 C30 139.29(14) . .
C19 C18 C31 C30 2.61(15) . .
C30 C21 C24 C22 138.58(14) . .
C19 C21 C24 C22 -0.7(2) . .
C30 C21 C24 C27 0.8(2) . .
C19 C21 C24 C27 -138.42(14) . .
C23 C22 C24 C21 -0.2(2) . .
C25 C22 C24 C21 -142.11(14) . .
C23 C22 C24 C27 141.97(14) . .
C25 C22 C24 C27 0.03(16) . .
C35 C38 C29 C30 0.2(2) . .
C39 C38 C29 C30 141.73(14) . .
C35 C38 C29 C28 -142.17(14) . .
C39 C38 C29 C28 -0.68(15) . .
C18 C31 C32 C33 2.9(2) . .
C30 C31 C32 C33 -137.70(15) . .
C18 C31 C32 C35 139.17(15) . .
C30 C31 C32 C35 -1.4(2) . .
C34 C34 C33 C32 138.65(11) 7_565 .
C17 C34 C33 C32 0.4(2) . .
C34 C34 C33 C37 -0.01(17) 7_565 .
C17 C34 C33 C37 -138.28(15) . .
C31 C32 C33 C34 -0.6(2) . .
C35 C32 C33 C34 -141.51(14) . .
C31 C32 C33 C37 141.75(14) . .
C35 C32 C33 C37 0.86(16) . .
C21 C24 C27 C28 -0.5(2) . .
C22 C24 C27 C28 -142.56(14) . .
C21 C24 C27 C26 142.03(14) . .
C22 C24 C27 C26 -0.04(16) . .
C28 C27 C26 C44 -0.2(2) . .
C24 C27 C26 C44 -142.66(14) . .
C28 C27 C26 C25 142.45(14) . .
C24 C27 C26 C25 0.04(16) . .
C25 C25 C26 C44 0.14(18) 7_565 .
C22 C25 C26 C44 142.64(15) . .
C25 C25 C26 C27 -142.52(9) 7_565 .
C22 C25 C26 C27 -0.02(16) . .
C27 C26 C44 C44 137.91(11) . 7_565
C25 C26 C44 C44 -0.14(18) . 7_565
C27 C26 C44 C43 0.2(2) . .
C25 C26 C44 C43 -137.87(16) . .
C38 C29 C30 C21 -138.57(15) . .
C28 C29 C30 C21 -0.3(2) . .
C38 C29 C30 C31 0.1(2) . .
C28 C29 C30 C31 138.39(15) . .
C24 C21 C30 C29 -0.4(2) . .
C19 C21 C30 C29 143.36(13) . .
C24 C21 C30 C31 -143.69(13) . .
C19 C21 C30 C31 0.11(15) . .
C32 C31 C30 C29 0.5(2) . .
C18 C31 C30 C29 -144.68(14) . .
C32 C31 C30 C21 143.47(13) . .
C18 C31 C30 C21 -1.71(15) . .
C37 C36 C41 C41 0.39(17) . 7_565
C35 C36 C41 C41 -138.06(11) . 7_565
C37 C36 C41 C40 138.52(15) . .
C35 C36 C41 C40 0.1(2) . .
C39 C40 C41 C36 -0.2(2) . .
C46 C40 C41 C36 -142.41(15) . .
C39 C40 C41 C41 142.47(11) . 7_565
C46 C40 C41 C41 0.22(13) . 7_565
C24 C27 C28 C29 -0.2(2) . .
C26 C27 C28 C29 -138.35(15) . .
C24 C27 C28 C42 138.44(15) . .
C26 C27 C28 C42 0.3(2) . .
C30 C29 C28 C27 0.6(2) . .
C38 C29 C28 C27 143.22(14) . .
C30 C29 C28 C42 -142.32(14) . .
C38 C29 C28 C42 0.27(16) . .
C43 C42 C28 C27 -0.3(2) . .
C39 C42 C28 C27 -143.00(14) . .
C43 C42 C28 C29 142.89(14) . .
C39 C42 C28 C29 0.23(16) . .
C39 C42 C43 C44 138.22(15) . .
C28 C42 C43 C44 0.3(2) . .
C39 C42 C43 C45 0.0(2) . .
C28 C42 C43 C45 -137.96(16) . .
C26 C44 C43 C42 -0.2(2) . .
C44 C44 C43 C42 -142.31(12) 7_565 .
C26 C44 C43 C45 142.49(16) . .
C44 C44 C43 C45 0.38(14) 7_565 .
C46 C45 C43 C42 0.4(3) . .
C43 C45 C43 C42 142.08(13) 7_565 .
C46 C45 C43 C44 -142.32(17) . .
C43 C45 C43 C44 -0.6(2) 7_565 .
C4 C5 C6 C7 1.8(2) . .
C8 C7 C6 C5 -2.8(2) . .
C29 C38 C35 C32 -1.2(2) . .
C39 C38 C35 C32 -137.95(15) . .
C29 C38 C35 C36 137.68(14) . .
C39 C38 C35 C36 0.9(2) . .
C31 C32 C35 C38 1.8(2) . .
C33 C32 C35 C38 142.28(14) . .
C31 C32 C35 C36 -141.27(14) . .
C33 C32 C35 C36 -0.81(16) . .
C41 C36 C35 C38 -0.5(2) . .
C37 C36 C35 C38 -143.20(14) . .
C41 C36 C35 C32 143.18(14) . .
C37 C36 C35 C32 0.45(16) . .
C41 C36 C37 C37 -0.40(17) . 7_565
C35 C36 C37 C37 142.63(9) . 7_565
C41 C36 C37 C33 -142.94(14) . .
C35 C36 C37 C33 0.08(16) . .
C34 C33 C37 C37 0.01(17) . 7_565
C32 C33 C37 C37 -143.04(9) . 7_565
C34 C33 C37 C36 142.47(14) . .
C32 C33 C37 C36 -0.58(16) . .
C5 C4 C9 C11 -39.8(2) . .
C3 C4 C9 C11 144.90(15) . .
C5 C4 C9 C10 83.36(19) . .
C3 C4 C9 C10 -91.99(18) . .
